data_7202053
loop_
_publ_author_name
'Fisher, Matthew G.'
'Gale, Philip A.'
'Light, Mark E.'
'Quesada, Roberto'

_publ_section_title
;
 Hydrogen bonded networks in N--alkyl substituted thiourea platinum
 (II) oxocarbodianion and carboxylate salts
;
_journal_issue 9
_journal_name_full CrystEngComm
_journal_page_first 1180
_journal_paper_doi 10.1039/b803260b
_journal_volume 10
_journal_year 2008
_chemical_compound_source 'Roberto Quesada'
_chemical_formula_sum 'C14 H24 N8 O6 Pt S4'
_chemical_formula_weight 723.74
_chemical_name_systematic
;
?
;
_space_group_IT_number 56
_symmetry_cell_setting orthorhombic
_symmetry_space_group_name_Hall '-P 2ab 2ac'
_symmetry_space_group_name_H-M 'P c c n'
_atom_sites_solution_hydrogens geom
_atom_sites_solution_primary direct
_atom_sites_solution_secondary difmap
_audit_creation_method SHELXL-97
_cell_angle_alpha 90.00
_cell_angle_beta 90.00
_cell_angle_gamma 90.00
_cell_formula_units_Z 4
_cell_length_a 10.5428(3)
_cell_length_b 14.2305(3)
_cell_length_c 17.6424(5)
_cell_measurement_reflns_used 3381
_cell_measurement_temperature 120(2)
_cell_measurement_theta_max 27.48
_cell_measurement_theta_min 1.00
_cell_volume 2646.88(12)
_computing_cell_refinement 'DENZO (Otwinowski & Minor, 1997) & COLLECT (Hooft, R.W.W., 1998)'
_computing_data_collection 'COLLECT (Hooft, R.W.W., 1998)'
_computing_data_reduction 'DENZO (Otwinowski & Minor, 1997) & COLLECT (Hooft, R.W.W., 1998)'
_computing_molecular_graphics 'CAMERON (Watkin, et al., 1993)'
_computing_publication_material 'WINGX (Farrugia, 1998)'
_computing_structure_refinement 'SHELXL-97 (Sheldrick, 1997)'
_computing_structure_solution 'SHELXS-97 (Sheldrick, 1997)'
_diffrn_ambient_temperature 120(2)
_diffrn_detector_area_resol_mean 9.091
_diffrn_measured_fraction_theta_full 0.998
_diffrn_measured_fraction_theta_max 0.998
_diffrn_measurement_device_type 'Bruker-Nonius CCD camera on \k-goniostat'
_diffrn_measurement_method '\f & \w scans to fill the asymmetric unit'
_diffrn_radiation_monochromator graphite
_diffrn_radiation_source 'Bruker Nonius FR591 Rotating Anode'
_diffrn_radiation_type MoK\a
_diffrn_radiation_wavelength 0.71073
_diffrn_reflns_av_R_equivalents 0.0883
_diffrn_reflns_av_sigmaI/netI 0.0550
_diffrn_reflns_limit_h_max 12
_diffrn_reflns_limit_h_min -13
_diffrn_reflns_limit_k_max 16
_diffrn_reflns_limit_k_min -18
_diffrn_reflns_limit_l_max 22
_diffrn_reflns_limit_l_min -22
_diffrn_reflns_number 28561
_diffrn_reflns_theta_full 27.48
_diffrn_reflns_theta_max 27.48
_diffrn_reflns_theta_min 3.64
_diffrn_standards_number 0
_exptl_absorpt_coefficient_mu 5.660
_exptl_absorpt_correction_T_max 0.8485
_exptl_absorpt_correction_T_min 0.6014
_exptl_absorpt_correction_type multi-scan
_exptl_absorpt_process_details
;
SADABS V2.10 (Sheldrick, G.M., 2003)
;
_exptl_crystal_colour 'Dark Red'
_exptl_crystal_density_diffrn 1.816
_exptl_crystal_density_method 'not measured'
_exptl_crystal_description Block
_exptl_crystal_F_000 1416
_exptl_crystal_size_max 0.1
_exptl_crystal_size_mid 0.1
_exptl_crystal_size_min 0.03
_refine_diff_density_max 2.703
_refine_diff_density_min -1.025
_refine_diff_density_rms 0.160
_refine_ls_extinction_coef 0.00135(18)
_refine_ls_extinction_expression Fc^*^=kFc[1+0.001xFc^2^\l^3^/sin(2\q)]^-1/4^
_refine_ls_extinction_method SHELXL
_refine_ls_goodness_of_fit_ref 1.025
_refine_ls_hydrogen_treatment constr
_refine_ls_matrix_type full
_refine_ls_number_parameters 153
_refine_ls_number_reflns 3036
_refine_ls_number_restraints 0
_refine_ls_restrained_S_all 1.025
_refine_ls_R_factor_all 0.0725
_refine_ls_R_factor_gt 0.0387
_refine_ls_shift/su_max 0.001
_refine_ls_shift/su_mean 0.000
_refine_ls_structure_factor_coef Fsqd
_refine_ls_weighting_details 'calc w=1/[\s^2^(Fo^2^)+(0.0446P)^2^+0.0000P] where P=(Fo^2^+2Fc^2^)/3'
_refine_ls_weighting_scheme calc
_refine_ls_wR_factor_gt 0.0797
_refine_ls_wR_factor_ref 0.0892
_reflns_number_gt 2127
_reflns_number_total 3036
_reflns_threshold_expression >2sigma(I)
_cod_data_source_file b803260b.txt
_cod_data_source_block 2005sot1248
_cod_depositor_comments
;
The following automatic conversions were performed:
'_symmetry_cell_setting' value 'Orthorhombic' changed to 'orthorhombic'
according to '/home/saulius/struct/CIF-dictionaries/cif_core.dic'
dictionary named 'cif_core.dic' version 2.4.1 from 2010-06-29.

Automatic conversion script
Id: cif_fix_enum 1527 2010-12-29 10:47:43Z saulius 
;
_cod_original_sg_symbol_H-M Pccn
_cod_database_code 7202053

loop_
_symmetry_equiv_pos_as_xyz
'x, y, z'
'-x+1/2, -y+1/2, z'
'-x, y+1/2, -z+1/2'
'x+1/2, -y, -z+1/2'
'-x, -y, -z'
'x-1/2, y-1/2, -z'
'x, -y-1/2, z-1/2'
'-x-1/2, y, z-1/2'

loop_
_atom_site_label
_atom_site_type_symbol
_atom_site_fract_x
_atom_site_fract_y
_atom_site_fract_z
_atom_site_U_iso_or_equiv
_atom_site_adp_type
_atom_site_occupancy
_atom_site_symmetry_multiplicity
_atom_site_calc_flag
_atom_site_refinement_flags
_atom_site_disorder_assembly
_atom_site_disorder_group
O2 O 0.0338(4) 0.1362(3) 0.1057(2) 0.0508(11) Uani 1 1 d . . .
O3 O 0.0562(4) 0.1777(3) -0.0451(2) 0.0451(11) Uani 1 1 d . . .
O1 O -0.0353(4) -0.0383(3) 0.1483(2) 0.0495(12) Uani 1 1 d . . .
C6 C 0.0187(5) 0.0749(4) 0.0574(4) 0.0371(14) Uani 1 1 d . . .
C7 C 0.0324(5) 0.0963(4) -0.0239(3) 0.0369(14) Uani 1 1 d . . .
C5 C -0.0171(5) -0.0202(4) 0.0809(3) 0.0373(14) Uani 1 1 d . . .
C2 C 0.9883(7) 0.2827(5) 0.2415(3) 0.0456(17) Uani 1 1 d . . .
H2A H 1.0604 0.2435 0.2264 0.068 Uiso 1 1 calc R . .
H2B H 1.0175 0.3470 0.2507 0.068 Uiso 1 1 calc R . .
H2C H 0.9247 0.2829 0.2009 0.068 Uiso 1 1 calc R . .
C4 C 0.3393(6) 0.3734(5) 0.5449(4) 0.0547(18) Uani 1 1 d . . .
H4A H 0.3096 0.3709 0.5975 0.082 Uiso 1 1 calc R . .
H4B H 0.2905 0.3288 0.5142 0.082 Uiso 1 1 calc R . .
H4C H 0.3275 0.4370 0.5249 0.082 Uiso 1 1 calc R . .
Pt1 Pt 0.7500 0.2500 0.480412(14) 0.02071(13) Uani 1 2 d S . .
S2 S 0.72074(12) 0.36247(10) 0.57372(8) 0.0286(3) Uani 1 1 d . . .
S1 S 0.78902(13) 0.12894(9) 0.39578(8) 0.0287(3) Uani 1 1 d . . .
N2 N 0.9318(4) 0.2447(3) 0.3110(3) 0.0315(10) Uani 1 1 d . . .
H2 H 0.9428 0.2765 0.3533 0.038 Uiso 1 1 calc R . .
N1 N 0.8578(5) 0.1101(3) 0.2545(3) 0.0372(12) Uani 1 1 d . . .
H1A H 0.8967 0.1244 0.2119 0.045 Uiso 1 1 calc R . .
H1B H 0.8132 0.0580 0.2578 0.045 Uiso 1 1 calc R . .
C3 C 0.5643(5) 0.3988(4) 0.5717(3) 0.0319(13) Uani 1 1 d . . .
C1 C 0.8666(5) 0.1674(4) 0.3142(3) 0.0283(12) Uani 1 1 d . . .
N4 N 0.4740(4) 0.3485(3) 0.5420(3) 0.0311(11) Uani 1 1 d . . .
H4 H 0.4953 0.2961 0.5187 0.037 Uiso 1 1 calc R . .
N3 N 0.5378(5) 0.4794(4) 0.6057(4) 0.076(2) Uani 1 1 d . . .
H3A H 0.4589 0.4992 0.6082 0.091 Uiso 1 1 calc R . .
H3B H 0.5992 0.5132 0.6256 0.091 Uiso 1 1 calc R . .

loop_
_atom_site_aniso_label
_atom_site_aniso_U_11
_atom_site_aniso_U_22
_atom_site_aniso_U_33
_atom_site_aniso_U_23
_atom_site_aniso_U_13
_atom_site_aniso_U_12
O2 0.056(3) 0.056(3) 0.040(3) -0.026(2) 0.003(2) -0.009(2)
O3 0.056(3) 0.035(2) 0.045(3) -0.009(2) -0.008(2) 0.008(2)
O1 0.069(3) 0.049(3) 0.031(2) -0.005(2) -0.002(2) 0.017(2)
C6 0.028(3) 0.044(4) 0.040(4) -0.016(3) -0.001(3) 0.008(3)
C7 0.030(3) 0.041(4) 0.040(4) -0.012(3) -0.007(3) 0.014(3)
C5 0.036(3) 0.042(3) 0.034(3) -0.012(3) -0.011(3) 0.016(3)
C2 0.057(5) 0.049(4) 0.032(3) -0.002(3) 0.011(3) 0.001(4)
C4 0.028(3) 0.060(4) 0.076(5) -0.021(4) -0.005(3) 0.010(3)
Pt1 0.01997(17) 0.02264(18) 0.01953(17) 0.000 0.000 0.00480(11)
S2 0.0269(8) 0.0323(7) 0.0266(7) -0.0081(6) -0.0032(5) 0.0062(5)
S1 0.0359(8) 0.0243(7) 0.0257(7) -0.0028(6) 0.0000(6) 0.0097(5)
N2 0.036(3) 0.037(3) 0.021(2) -0.005(2) -0.002(2) 0.009(2)
N1 0.051(4) 0.039(3) 0.022(2) -0.005(2) -0.002(2) 0.003(2)
C3 0.038(3) 0.028(3) 0.030(3) -0.011(2) -0.007(3) 0.011(2)
C1 0.026(3) 0.036(3) 0.023(3) -0.003(2) -0.006(2) 0.011(2)
N4 0.028(3) 0.023(2) 0.042(3) -0.008(2) 0.001(2) 0.0058(19)
N3 0.045(4) 0.071(4) 0.111(5) -0.063(4) -0.040(4) 0.031(3)

loop_
_atom_type_symbol
_atom_type_description
_atom_type_scat_dispersion_real
_atom_type_scat_dispersion_imag
_atom_type_scat_source
C C 0.0033 0.0016 'International Tables Vol C Tables 4.2.6.8 and 6.1.1.4'
H H 0.0000 0.0000 'International Tables Vol C Tables 4.2.6.8 and 6.1.1.4'
N N 0.0061 0.0033 'International Tables Vol C Tables 4.2.6.8 and 6.1.1.4'
O O 0.0106 0.0060 'International Tables Vol C Tables 4.2.6.8 and 6.1.1.4'
S S 0.1246 0.1234 'International Tables Vol C Tables 4.2.6.8 and 6.1.1.4'
Pt Pt -1.7033 8.3905 'International Tables Vol C Tables 4.2.6.8 and 6.1.1.4'

loop_
_geom_angle_atom_site_label_1
_geom_angle_atom_site_label_2
_geom_angle_atom_site_label_3
_geom_angle
_geom_angle_site_symmetry_1
_geom_angle_site_symmetry_3
_geom_angle_publ_flag
O2 C6 C5 119.5(6) . . ?
O2 C6 C7 121.0(5) . . ?
C5 C6 C7 119.4(5) . . ?
O3 C7 C6 120.3(5) . . ?
O3 C7 C5 119.9(5) . 5 ?
C6 C7 C5 119.8(5) . 5 ?
O1 C5 C6 120.4(5) . . ?
O1 C5 C7 118.9(6) . 5 ?
C6 C5 C7 120.7(5) . 5 ?
S1 Pt1 S1 99.74(7) . 2_655 ?
S1 Pt1 S2 174.53(4) . . ?
S1 Pt1 S2 85.44(5) 2_655 . ?
S1 Pt1 S2 85.44(5) . 2_655 ?
S1 Pt1 S2 174.53(4) 2_655 2_655 ?
S2 Pt1 S2 89.44(7) . 2_655 ?
C3 S2 Pt1 108.60(18) . . ?
C1 S1 Pt1 112.45(18) . . ?
C1 N2 C2 124.3(5) . . ?
N4 C3 N3 120.3(5) . . ?
N4 C3 S2 122.8(4) . . ?
N3 C3 S2 116.8(4) . . ?
N2 C1 N1 121.3(5) . . ?
N2 C1 S1 123.4(4) . . ?
N1 C1 S1 115.3(4) . . ?
C3 N4 C4 124.3(5) . . ?

loop_
_geom_bond_atom_site_label_1
_geom_bond_atom_site_label_2
_geom_bond_distance
_geom_bond_site_symmetry_2
_geom_bond_publ_flag
O2 C6 1.230(6) . ?
O3 C7 1.243(7) . ?
O1 C5 1.231(7) . ?
C6 C5 1.465(8) . ?
C6 C7 1.474(8) . ?
C7 C5 1.486(8) 5 ?
C5 C7 1.486(8) 5 ?
C2 N2 1.466(8) . ?
C4 N4 1.465(7) . ?
Pt1 S1 2.3165(13) . ?
Pt1 S1 2.3165(13) 2_655 ?
Pt1 S2 2.3166(13) . ?
Pt1 S2 2.3166(13) 2_655 ?
S2 C3 1.729(5) . ?
S1 C1 1.743(6) . ?
N2 C1 1.299(6) . ?
N1 C1 1.336(6) . ?
C3 N4 1.301(7) . ?
C3 N3 1.324(7) . ?

loop_
_geom_hbond_atom_site_label_D
_geom_hbond_atom_site_label_H
_geom_hbond_atom_site_label_A
_geom_hbond_distance_DH
_geom_hbond_distance_HA
_geom_hbond_distance_DA
_geom_hbond_angle_DHA
_geom_hbond_site_symmetry_A
N2 H2 O3 0.88 2.25 3.064(6) 153.4 7_666
N2 H2 S1 0.88 2.89 3.300(4) 110.4 2_655
N1 H1A O2 0.88 2.37 3.236(6) 167.1 1_655
N4 H4 O3 0.88 2.10 2.893(6) 149.9 8_656
N3 H3A S1 0.88 2.57 3.378(5) 152.4 6_566
